data_2239427
loop_
_publ_author_name
'de Oliveira, Adriano Bof'
'Feitosa, B\'arbara Regina Santos'
'N\"ather, Christian'
'Jess, Inke'

_publ_section_title
;
 <i>N</i>-Methyl-2-(1,2,3,4-tetrahydronaphthalen-1-ylidene)hydrazinecarbothioamide
;
_journal_coeditor_code BT6960
_journal_issue 3
_journal_name_full 'Acta Crystallographica Section E'
_journal_page_first o301
_journal_page_last o302
_journal_paper_doi 10.1107/S1600536814003079
_journal_volume 70
_journal_year 2014
_chemical_formula_iupac 'C12 H15 N3 S'
_chemical_formula_moiety 'C12 H15 N3 S'
_chemical_formula_sum 'C12 H15 N3 S'
_chemical_formula_weight 233.33
_chemical_name_systematic <i>N</i>-Methyl-2-(1,2,3,4-tetrahydronaphthalen-1-ylidene)hydrazinecarbothioamide
_space_group_IT_number 2
_symmetry_cell_setting triclinic
_symmetry_space_group_name_Hall '-P 1'
_symmetry_space_group_name_H-M 'P -1'
_atom_sites_solution_hydrogens geom
_atom_sites_solution_primary direct
_atom_sites_solution_secondary difmap
_audit_creation_method SHELXL-97
_cell_angle_alpha 73.685(4)
_cell_angle_beta 79.152(4)
_cell_angle_gamma 88.614(4)
_cell_formula_units_Z 4
_cell_length_a 10.6234(6)
_cell_length_b 10.9425(6)
_cell_length_c 11.0576(6)
_cell_measurement_reflns_used 11521
_cell_measurement_temperature 200(2)
_cell_measurement_theta_max 27.00
_cell_measurement_theta_min 1.94
_cell_volume 1211.04(12)
_computing_cell_refinement '<i>X-AREA</i> (Stoe & Cie, 2008)'
_computing_data_collection '<i>X-AREA</i> (Stoe & Cie, 2008)'
_computing_data_reduction '<i>X-RED32</i> (Stoe & Cie, 2008)'
_computing_molecular_graphics 'DIAMOND (Brandenburg, 2006)'
_computing_publication_material 'publCIF (Westrip, 2010)'
_computing_structure_refinement 'SHELXL97 (Sheldrick, 2008)'
_computing_structure_solution 'SHELXS97 (Sheldrick, 2008)'
_diffrn_ambient_temperature 200(2)
_diffrn_measured_fraction_theta_full 0.970
_diffrn_measured_fraction_theta_max 0.970
_diffrn_measurement_device_type 'Stoe IPDS-1'
_diffrn_measurement_method '\f scans'
_diffrn_radiation_monochromator graphite
_diffrn_radiation_type MoK\a
_diffrn_radiation_wavelength 0.71073
_diffrn_reflns_av_R_equivalents 0.0309
_diffrn_reflns_av_sigmaI/netI 0.0289
_diffrn_reflns_limit_h_max 12
_diffrn_reflns_limit_h_min -13
_diffrn_reflns_limit_k_max 13
_diffrn_reflns_limit_k_min -13
_diffrn_reflns_limit_l_max 13
_diffrn_reflns_limit_l_min -14
_diffrn_reflns_number 11521
_diffrn_reflns_theta_full 27.00
_diffrn_reflns_theta_max 27.00
_diffrn_reflns_theta_min 1.94
_exptl_absorpt_coefficient_mu 0.244
_exptl_absorpt_correction_type none
_exptl_crystal_colour white
_exptl_crystal_density_diffrn 1.280
_exptl_crystal_density_method 'not measured'
_exptl_crystal_description block
_exptl_crystal_F_000 496
_exptl_crystal_size_max 0.2
_exptl_crystal_size_mid 0.1
_exptl_crystal_size_min 0.1
_refine_diff_density_max 0.417
_refine_diff_density_min -0.418
_refine_ls_extinction_method none
_refine_ls_goodness_of_fit_ref 1.058
_refine_ls_hydrogen_treatment mixed
_refine_ls_matrix_type full
_refine_ls_number_parameters 334
_refine_ls_number_reflns 5125
_refine_ls_number_restraints 0
_refine_ls_restrained_S_all 1.058
_refine_ls_R_factor_all 0.0529
_refine_ls_R_factor_gt 0.0408
_refine_ls_shift/su_max 0.001
_refine_ls_shift/su_mean 0.000
_refine_ls_structure_factor_coef Fsqd
_refine_ls_weighting_details 'calc w=1/[\s^2^(Fo^2^)+(0.0541P)^2^+0.2784P] where P=(Fo^2^+2Fc^2^)/3'
_refine_ls_weighting_scheme calc
_refine_ls_wR_factor_gt 0.1076
_refine_ls_wR_factor_ref 0.1139
_reflns_number_gt 4111
_reflns_number_total 5125
_reflns_threshold_expression I>2\s(I)
_cod_data_source_file bt6960sup1.cif
_cod_data_source_block I
_cod_database_code 2239427
_cod_database_fobs_code 2239427

loop_
_symmetry_equiv_pos_as_xyz
'x, y, z'
'-x, -y, -z'

loop_
_atom_site_type_symbol
_atom_site_label
_atom_site_fract_x
_atom_site_fract_y
_atom_site_fract_z
_atom_site_U_iso_or_equiv
_atom_site_adp_type
_atom_site_calc_flag
_atom_site_refinement_flags
_atom_site_occupancy
_atom_site_symmetry_multiplicity
_atom_site_disorder_assembly
_atom_site_disorder_group
C C1 0.48672(15) 0.18650(14) 0.58968(14) 0.0359(3) Uani d . 1 1 B .
C C2 0.5663(2) 0.2436(2) 0.65971(16) 0.0585(5) Uani d . 1 1 . .
H H2A 0.5465 0.3348 0.6461 0.070 Uiso calc PR 0.75 1 A 1
H H2B 0.6581 0.2385 0.6229 0.070 Uiso calc PR 0.75 1 A 1
H H2C 0.5993 0.3292 0.6057 0.070 Uiso calc PR 0.25 1 A 2
H H2D 0.6406 0.1896 0.6772 0.070 Uiso calc PR 0.25 1 A 2
C C3 0.5434(3) 0.1769(3) 0.8050(2) 0.0523(6) Uani d P 0.75 1 B 1
H H3A 0.5785 0.0904 0.8205 0.063 Uiso calc PR 0.75 1 B 1
H H3B 0.5878 0.2259 0.8483 0.063 Uiso calc PR 0.75 1 B 1
C C4 0.4004(7) 0.1680(7) 0.8593(8) 0.0515(13) Uani d P 0.75 1 B 1
H H4A 0.3634 0.2536 0.8400 0.062 Uiso calc PR 0.75 1 B 1
H H4B 0.3844 0.1303 0.9535 0.062 Uiso calc PR 0.75 1 B 1
C C3' 0.4840(13) 0.2542(11) 0.7888(8) 0.074(3) Uani d P 0.25 1 B 2
H H3C 0.5398 0.2787 0.8411 0.088 Uiso calc PR 0.25 1 B 2
H H3D 0.4196 0.3207 0.7715 0.088 Uiso calc PR 0.25 1 B 2
C C4' 0.420(3) 0.133(2) 0.858(3) 0.071(7) Uani d P 0.25 1 B 2
H H4C 0.4868 0.0699 0.8806 0.085 Uiso calc PR 0.25 1 B 2
H H4D 0.3683 0.1411 0.9392 0.085 Uiso calc PR 0.25 1 B 2
C C5 0.34020(17) 0.08243(17) 0.79474(15) 0.0456(4) Uani d . 1 1 . .
C C6 0.24021(19) -0.00422(19) 0.86362(18) 0.0570(5) Uani d . 1 1 B .
H H6 0.2117 -0.0132 0.9525 0.068 Uiso calc R 1 1 . .
C C7 0.18239(19) -0.07657(18) 0.8054(2) 0.0582(5) Uani d . 1 1 . .
H H7 0.1152 -0.1359 0.8542 0.070 Uiso calc R 1 1 B .
C C8 0.22184(17) -0.06331(16) 0.67515(19) 0.0497(4) Uani d . 1 1 B .
H H8 0.1809 -0.1126 0.6345 0.060 Uiso calc R 1 1 . .
C C9 0.32074(15) 0.02177(14) 0.60490(16) 0.0396(3) Uani d . 1 1 . .
H H9 0.3479 0.0307 0.5159 0.048 Uiso calc R 1 1 B .
C C10 0.38118(15) 0.09484(13) 0.66391(14) 0.0350(3) Uani d . 1 1 B .
N N1 0.50410(13) 0.21270(11) 0.46681(12) 0.0354(3) Uani d . 1 1 . .
N N2 0.60085(15) 0.29850(14) 0.39563(12) 0.0430(3) Uani d . 1 1 B .
H H2 0.652(2) 0.3371(19) 0.431(2) 0.056(6) Uiso d . 1 1 . .
C C11 0.62069(17) 0.32887(15) 0.26515(14) 0.0420(4) Uani d . 1 1 . .
S S1 0.73841(6) 0.43493(5) 0.17704(4) 0.06437(17) Uani d . 1 1 B .
N N3 0.54320(15) 0.27078(15) 0.21718(13) 0.0441(3) Uani d . 1 1 B .
H H3 0.486(2) 0.215(2) 0.272(2) 0.057(6) Uiso d . 1 1 . .
C C12 0.5478(2) 0.2904(2) 0.08134(17) 0.0624(5) Uani d . 1 1 . .
H H12A 0.4843 0.2334 0.0693 0.094 Uiso calc PR 0.70 1 B .
H H12B 0.6336 0.2719 0.0410 0.094 Uiso calc PR 0.70 1 . .
H H12C 0.5285 0.3790 0.0418 0.094 Uiso calc PR 0.70 1 . .
H H12D 0.6133 0.3561 0.0321 0.094 Uiso calc PR 0.30 1 . .
H H12E 0.4640 0.3177 0.0604 0.094 Uiso calc PR 0.30 1 . .
H H12F 0.5691 0.2105 0.0596 0.094 Uiso calc PR 0.30 1 . .
C C21 1.03532(14) 0.72157(13) 0.43323(14) 0.0345(3) Uani d . 1 1 D .
C C22 0.98459(18) 0.80910(17) 0.32295(15) 0.0463(4) Uani d . 1 1 . .
H H22A 0.9799 0.8963 0.3330 0.056 Uiso calc PR 0.50 1 C 1
H H22B 0.8968 0.7801 0.3238 0.056 Uiso calc PR 0.50 1 C 1
H H22C 1.0370 0.8893 0.2905 0.056 Uiso calc PR 0.50 1 C 2
H H22D 0.8954 0.8305 0.3536 0.056 Uiso calc PR 0.50 1 C 2
C C23 1.0710(4) 0.8118(3) 0.1933(3) 0.0439(7) Uani d P 0.50 1 D 1
H H23A 1.0273 0.8583 0.1231 0.053 Uiso calc PR 0.50 1 D 1
H H23B 1.1517 0.8596 0.1847 0.053 Uiso calc PR 0.50 1 D 1
C C23' 0.9870(4) 0.7468(4) 0.2094(3) 0.0527(9) Uani d P 0.50 1 D 2
H H23C 0.9161 0.6824 0.2339 0.063 Uiso calc PR 0.50 1 D 2
H H23D 0.9720 0.8135 0.1324 0.063 Uiso calc PR 0.50 1 D 2
C C24 1.1012(3) 0.6896(3) 0.1790(2) 0.0752(7) Uani d . 1 1 . .
H H24A 1.1638 0.6994 0.0981 0.090 Uiso calc PR 0.50 1 D 1
H H24B 1.0225 0.6481 0.1713 0.090 Uiso calc PR 0.50 1 D 1
H H24C 1.1662 0.7578 0.1307 0.090 Uiso calc PR 0.50 1 D 2
H H24D 1.0891 0.6392 0.1202 0.090 Uiso calc PR 0.50 1 D 2
C C25 1.15584(17) 0.60384(17) 0.28740(17) 0.0451(4) Uani d . 1 1 D .
C C26 1.23846(19) 0.50776(19) 0.2683(2) 0.0562(5) Uani d . 1 1 . .
H H26 1.2618 0.4967 0.1848 0.067 Uiso calc R 1 1 D .
C C27 1.28696(19) 0.42841(18) 0.3681(2) 0.0571(5) Uani d . 1 1 D .
H H27 1.3434 0.3633 0.3533 0.069 Uiso calc R 1 1 . .
C C28 1.25370(17) 0.44333(17) 0.4896(2) 0.0518(4) Uani d . 1 1 . .
H H28 1.2872 0.3885 0.5585 0.062 Uiso calc R 1 1 D .
C C29 1.17199(15) 0.53750(15) 0.51113(17) 0.0424(4) Uani d . 1 1 D .
H H29 1.1488 0.5468 0.5953 0.051 Uiso calc R 1 1 . .
C C30 1.12244(14) 0.61990(14) 0.41059(14) 0.0352(3) Uani d . 1 1 . .
N N21 1.00717(13) 0.72885(12) 0.54928(12) 0.0378(3) Uani d . 1 1 . .
N N22 0.92325(15) 0.81998(13) 0.57445(13) 0.0417(3) Uani d . 1 1 D .
H H22 0.883(2) 0.8683(19) 0.517(2) 0.055(6) Uiso d . 1 1 . .
C C31 0.87550(17) 0.81552(16) 0.69932(15) 0.0420(4) Uani d . 1 1 . .
S S21 0.76008(5) 0.91523(5) 0.73333(5) 0.05696(15) Uani d . 1 1 D .
N N23 0.92760(17) 0.73086(15) 0.78559(13) 0.0475(3) Uani d . 1 1 D .
H H23 0.985(2) 0.683(2) 0.762(2) 0.059(6) Uiso d . 1 1 . .
C C32 0.8857(2) 0.7063(2) 0.92353(17) 0.0637(6) Uani d . 1 1 . .
H H32A 0.8908 0.7858 0.9470 0.096 Uiso calc R 1 1 D .
H H32B 0.9411 0.6437 0.9682 0.096 Uiso calc R 1 1 . .
H H32C 0.7969 0.6730 0.9483 0.096 Uiso calc R 1 1 . .

loop_
_atom_site_aniso_label
_atom_site_aniso_U_11
_atom_site_aniso_U_22
_atom_site_aniso_U_33
_atom_site_aniso_U_12
_atom_site_aniso_U_13
_atom_site_aniso_U_23
C1 0.0370(8) 0.0407(7) 0.0292(7) -0.0037(6) -0.0035(6) -0.0102(6)
C2 0.0602(12) 0.0828(13) 0.0308(8) -0.0339(10) -0.0013(8) -0.0151(8)
C3 0.0488(15) 0.0784(19) 0.0313(11) -0.0160(13) -0.0046(10) -0.0188(12)
C4 0.056(2) 0.069(4) 0.0309(16) -0.015(2) 0.0027(16) -0.022(2)
C3' 0.106(9) 0.081(6) 0.036(4) -0.049(6) 0.009(5) -0.029(4)
C4' 0.107(14) 0.068(12) 0.031(5) -0.022(8) 0.022(7) -0.023(7)
C5 0.0455(10) 0.0531(9) 0.0329(8) -0.0093(7) -0.0038(7) -0.0048(7)
C6 0.0531(11) 0.0669(12) 0.0377(9) -0.0157(9) -0.0003(8) 0.0026(8)
C7 0.0479(11) 0.0510(10) 0.0615(12) -0.0149(8) -0.0065(9) 0.0059(8)
C8 0.0417(9) 0.0410(8) 0.0666(11) -0.0041(7) -0.0151(9) -0.0117(8)
C9 0.0355(8) 0.0406(8) 0.0439(8) 0.0026(6) -0.0093(7) -0.0127(6)
C10 0.0343(8) 0.0354(7) 0.0327(7) 0.0005(6) -0.0065(6) -0.0052(6)
N1 0.0377(7) 0.0373(6) 0.0296(6) -0.0036(5) -0.0033(5) -0.0084(5)
N2 0.0479(8) 0.0508(8) 0.0276(6) -0.0152(6) -0.0011(6) -0.0093(5)
C11 0.0476(10) 0.0462(8) 0.0291(7) -0.0023(7) -0.0021(7) -0.0088(6)
S1 0.0763(4) 0.0707(3) 0.0348(2) -0.0303(3) 0.0012(2) -0.0016(2)
N3 0.0461(8) 0.0577(8) 0.0271(6) -0.0038(7) -0.0032(6) -0.0119(6)
C12 0.0653(13) 0.0932(15) 0.0298(8) -0.0070(11) -0.0084(8) -0.0189(9)
C21 0.0342(8) 0.0374(7) 0.0304(7) -0.0045(6) -0.0047(6) -0.0078(6)
C22 0.0542(11) 0.0497(9) 0.0317(8) 0.0123(8) -0.0068(7) -0.0079(7)
C23 0.0446(19) 0.0546(19) 0.0265(14) -0.0051(15) -0.0023(13) -0.0039(13)
C23' 0.059(2) 0.069(2) 0.0328(16) 0.016(2) -0.0152(16) -0.0156(16)
C24 0.0950(18) 0.0995(17) 0.0404(10) 0.0374(14) -0.0212(11) -0.0322(11)
C25 0.0414(9) 0.0532(9) 0.0446(9) 0.0016(7) -0.0067(7) -0.0210(7)
C26 0.0478(11) 0.0641(11) 0.0641(12) 0.0030(9) -0.0033(9) -0.0347(10)
C27 0.0423(10) 0.0481(10) 0.0848(14) 0.0060(8) -0.0100(10) -0.0267(9)
C28 0.0390(9) 0.0434(9) 0.0697(12) 0.0016(7) -0.0139(9) -0.0085(8)
C29 0.0361(9) 0.0424(8) 0.0460(9) -0.0040(6) -0.0085(7) -0.0073(7)
C30 0.0284(7) 0.0380(7) 0.0385(8) -0.0057(6) -0.0039(6) -0.0107(6)
N21 0.0401(7) 0.0409(7) 0.0331(6) 0.0004(5) -0.0065(5) -0.0118(5)
N22 0.0489(8) 0.0447(7) 0.0316(6) 0.0046(6) -0.0058(6) -0.0123(5)
C31 0.0448(9) 0.0472(8) 0.0358(8) -0.0119(7) -0.0016(7) -0.0172(7)
S21 0.0551(3) 0.0707(3) 0.0517(3) 0.0034(2) -0.0019(2) -0.0334(2)
N23 0.0555(10) 0.0538(8) 0.0313(7) -0.0079(7) -0.0036(6) -0.0114(6)
C32 0.0733(14) 0.0818(14) 0.0308(8) -0.0207(11) -0.0003(9) -0.0119(8)

loop_
_atom_type_symbol
_atom_type_description
_atom_type_scat_dispersion_real
_atom_type_scat_dispersion_imag
_atom_type_scat_source
C C 0.0033 0.0016 'International Tables Vol C Tables 4.2.6.8 and 6.1.1.4'
H H 0.0000 0.0000 'International Tables Vol C Tables 4.2.6.8 and 6.1.1.4'
N N 0.0061 0.0033 'International Tables Vol C Tables 4.2.6.8 and 6.1.1.4'
S S 0.1246 0.1234 'International Tables Vol C Tables 4.2.6.8 and 6.1.1.4'

loop_
_geom_angle_atom_site_label_1
_geom_angle_atom_site_label_2
_geom_angle_atom_site_label_3
_geom_angle
N1 C1 C10 116.87(13)
N1 C1 C2 123.86(14)
C10 C1 C2 119.27(13)
C1 C2 C3 113.13(16)
C1 C2 C3' 110.1(4)
C1 C2 H2A 109.0
C3 C2 H2A 109.0
C1 C2 H2B 109.0
C3 C2 H2B 109.0
H2A C2 H2B 107.8
C1 C2 H2C 109.6
C3 C2 H2C 134.0
C3' C2 H2C 109.6
C1 C2 H2D 109.6
C3' C2 H2D 109.6
H2A C2 H2D 136.7
H2C C2 H2D 108.2
C4 C3 C2 109.4(4)
C4 C3 H3A 109.8
C2 C3 H3A 109.8
C4 C3 H3B 109.8
C2 C3 H3B 109.8
H3A C3 H3B 108.2
C3 C4 C5 106.5(4)
C3 C4 H4A 110.4
C5 C4 H4A 110.4
C3 C4 H4B 110.4
C5 C4 H4B 110.4
H4A C4 H4B 108.6
C4' C3' C2 109.1(11)
C4' C3' H3C 109.9
C2 C3' H3C 109.9
C4' C3' H3D 109.9
C2 C3' H3D 109.9
H3C C3' H3D 108.3
C5 C4' C3' 116.9(19)
C5 C4' H4C 108.1
C3' C4' H4C 108.1
C5 C4' H4D 108.1
C3' C4' H4D 108.1
H4C C4' H4D 107.3
C6 C5 C10 118.82(16)
C6 C5 C4' 121.1(11)
C10 C5 C4' 118.1(11)
C6 C5 C4 120.9(3)
C10 C5 C4 120.2(3)
C4' C5 C4 16.3(11)
C7 C6 C5 121.20(17)
C7 C6 H6 119.4
C5 C6 H6 119.4
C6 C7 C8 120.10(16)
C6 C7 H7 119.9
C8 C7 H7 119.9
C9 C8 C7 119.78(16)
C9 C8 H8 120.1
C7 C8 H8 120.1
C8 C9 C10 120.45(16)
C8 C9 H9 119.8
C10 C9 H9 119.8
C9 C10 C5 119.64(14)
C9 C10 C1 120.94(14)
C5 C10 C1 119.41(14)
C1 N1 N2 117.98(13)
C11 N2 N1 119.22(14)
C11 N2 H2 117.8(13)
N1 N2 H2 123.0(13)
N3 C11 N2 115.75(14)
N3 C11 S1 124.70(12)
N2 C11 S1 119.54(13)
C11 N3 C12 124.39(15)
C11 N3 H3 117.7(14)
C12 N3 H3 117.9(14)
N3 C12 H12A 109.5
N3 C12 H12B 109.5
H12A C12 H12B 109.5
N3 C12 H12C 109.5
H12A C12 H12C 109.5
H12B C12 H12C 109.5
N3 C12 H12D 109.5
N3 C12 H12E 109.5
H12D C12 H12E 109.5
N3 C12 H12F 109.5
H12D C12 H12F 109.5
H12E C12 H12F 109.5
N21 C21 C30 116.47(13)
N21 C21 C22 123.90(14)
C30 C21 C22 119.63(13)
C21 C22 C23 111.25(18)
C21 C22 C23' 111.96(18)
C21 C22 H22A 109.4
C23 C22 H22A 109.4
C23' C22 H22A 136.4
C21 C22 H22B 109.4
C23 C22 H22B 109.4
C23' C22 H22B 70.4
H22A C22 H22B 108.0
C21 C22 H22C 109.2
C23 C22 H22C 70.8
C23' C22 H22C 109.2
H22B C22 H22C 137.9
C21 C22 H22D 109.2
C23' C22 H22D 109.2
H22C C22 H22D 107.9
C24 C23 C22 113.7(2)
C24 C23 H23A 108.8
C22 C23 H23A 108.8
C24 C23 H23B 108.8
C22 C23 H23B 108.8
H23A C23 H23B 107.7
C24 C23' C22 113.0(3)
C24 C23' H23C 109.0
C22 C23' H23C 109.0
C24 C23' H23D 109.0
C22 C23' H23D 109.0
H23C C23' H23D 107.8
C23' C24 C25 117.8(2)
C23 C24 C25 114.3(2)
C23' C24 H24A 133.1
C23 C24 H24A 108.7
C25 C24 H24A 108.7
C23 C24 H24B 108.7
C25 C24 H24B 108.7
H24A C24 H24B 107.6
C23' C24 H24C 107.9
C25 C24 H24C 107.9
H24B C24 H24C 141.8
C23' C24 H24D 107.9
C23 C24 H24D 137.6
C25 C24 H24D 107.9
H24C C24 H24D 107.2
C26 C25 C30 119.05(17)
C26 C25 C24 121.30(17)
C30 C25 C24 119.65(16)
C27 C26 C25 121.11(19)
C27 C26 H26 119.4
C25 C26 H26 119.4
C26 C27 C28 120.03(17)
C26 C27 H27 120.0
C28 C27 H27 120.0
C29 C28 C27 120.02(18)
C29 C28 H28 120.0
C27 C28 H28 120.0
C28 C29 C30 120.82(17)
C28 C29 H29 119.6
C30 C29 H29 119.6
C29 C30 C25 118.97(15)
C29 C30 C21 120.96(14)
C25 C30 C21 120.07(14)
C21 N21 N22 117.99(13)
C31 N22 N21 118.72(14)
C31 N22 H22 115.9(14)
N21 N22 H22 123.3(14)
N23 C31 N22 115.30(16)
N23 C31 S21 124.95(13)
N22 C31 S21 119.74(13)
C31 N23 C32 123.87(18)
C31 N23 H23 120.0(15)
C32 N23 H23 116.0(15)
N23 C32 H32A 109.5
N23 C32 H32B 109.5
H32A C32 H32B 109.5
N23 C32 H32C 109.5
H32A C32 H32C 109.5
H32B C32 H32C 109.5

loop_
_geom_bond_atom_site_label_1
_geom_bond_atom_site_label_2
_geom_bond_distance
C1 N1 1.2851(19)
C1 C10 1.477(2)
C1 C2 1.499(2)
C2 C3 1.541(3)
C2 C3' 1.560(9)
C2 H2A 0.9900
C2 H2B 0.9900
C2 H2C 0.9900
C2 H2D 0.9900
C3 C4 1.519(8)
C3 H3A 0.9900
C3 H3B 0.9900
C4 C5 1.540(6)
C4 H4A 0.9900
C4 H4B 0.9900
C3' C4' 1.45(3)
C3' H3C 0.9900
C3' H3D 0.9900
C4' C5 1.41(3)
C4' H4C 0.9900
C4' H4D 0.9900
C5 C6 1.395(2)
C5 C10 1.399(2)
C6 C7 1.370(3)
C6 H6 0.9500
C7 C8 1.389(3)
C7 H7 0.9500
C8 C9 1.381(2)
C8 H8 0.9500
C9 C10 1.398(2)
C9 H9 0.9500
N1 N2 1.3727(18)
N2 C11 1.362(2)
N2 H2 0.90(2)
C11 N3 1.320(2)
C11 S1 1.6841(17)
N3 C12 1.448(2)
N3 H3 0.88(2)
C12 H12A 0.9800
C12 H12B 0.9800
C12 H12C 0.9800
C12 H12D 0.9800
C12 H12E 0.9800
C12 H12F 0.9800
C21 N21 1.2863(19)
C21 C30 1.475(2)
C21 C22 1.504(2)
C22 C23 1.543(3)
C22 C23' 1.584(4)
C22 H22A 0.9900
C22 H22B 0.9900
C22 H22C 0.9900
C22 H22D 0.9900
C23 C24 1.412(4)
C23 H23A 0.9900
C23 H23B 0.9900
C23' C24 1.380(4)
C23' H23C 0.9900
C23' H23D 0.9900
C24 C25 1.502(3)
C24 H24A 0.9900
C24 H24B 0.9900
C24 H24C 0.9900
C24 H24D 0.9900
C25 C26 1.390(3)
C25 C30 1.401(2)
C26 C27 1.375(3)
C26 H26 0.9500
C27 C28 1.377(3)
C27 H27 0.9500
C28 C29 1.374(3)
C28 H28 0.9500
C29 C30 1.400(2)
C29 H29 0.9500
N21 N22 1.373(2)
N22 C31 1.366(2)
N22 H22 0.88(2)
C31 N23 1.324(2)
C31 S21 1.6816(18)
N23 C32 1.455(2)
N23 H23 0.85(2)
C32 H32A 0.9800
C32 H32B 0.9800
C32 H32C 0.9800

loop_
_geom_hbond_atom_site_label_D
_geom_hbond_atom_site_label_H
_geom_hbond_atom_site_label_A
_geom_hbond_site_symmetry_A
_geom_hbond_distance_DH
_geom_hbond_distance_HA
_geom_hbond_distance_DA
_geom_hbond_angle_DHA
N3 H3 S21 2_666 0.88(2) 3.03(2) 3.7226(15) 138.0
